data_8104540
loop_
_publ_author_name
'Kihara, K.'
'Matsumoto, T.'
'Imamura, M.'

_publ_section_title
;
 Structural change of orthorhombic-I tridymite with temperature: A study
 based on second-order thermal-vibrational parameters : HP structure at
 773 K
;
_journal_name_full 'Zeitschrift fur Kristallographie'
_journal_page_first 27
_journal_page_last 38
_journal_volume 177
_journal_year 1986
_chemical_formula_sum 'O2 Si'
_chemical_name_common tridymite
_chemical_name_mineral 'tridymite HP at 773 K'
_space_group_IT_number 194
_space_group_name_H-M_alt 'P 63/m m c'
_symmetry_space_group_name_Hall '-P 6c 2c'
_symmetry_space_group_name_H-M 'P 63/m m c'
_cell_angle_alpha 90
_cell_angle_beta 90
_cell_angle_gamma 120
_cell_formula_units_Z 4
_cell_length_a 5.052(9)
_cell_length_b 5.052(9)
_cell_length_c 8.27(2)
_cell_volume 182.8(6)
_diffrn_ambient_temperature 773
_cod_data_source_file tridymite-HP-773K.cif
_cod_data_source_block tridymite-HP-773K
_cod_original_formula_sum 'Si O2'
_cod_database_code 8104540

loop_
_space_group_symop_operation_xyz
'x, y, z'
'-x, -y, -z'
'-y, x-y, z'
'y, -x+y, -z'
'-x+y, -x, z'
'x-y, x, -z'
'-x, -y, z+1/2'
'x, y, -z+1/2'
'y, -x+y, z+1/2'
'-y, x-y, -z+1/2'
'x-y, x, z+1/2'
'-x+y, -x, -z+1/2'
'y, x, -z'
'-y, -x, z'
'x-y, -y, -z'
'-x+y, y, z'
'-x, -x+y, -z'
'x, x-y, z'
'-y, -x, -z+1/2'
'y, x, z+1/2'
'-x+y, y, -z+1/2'
'x-y, -y, z+1/2'
'x, x-y, -z+1/2'
'-x, -x+y, z+1/2'

loop_
_atom_site_label
_atom_site_occupancy
_atom_site_fract_x
_atom_site_fract_y
_atom_site_fract_z
_atom_site_adp_type
_atom_site_B_iso_or_equiv
_atom_site_type_symbol
Si 1.0 0.333333 0.666667 0.4378(4) Biso 3.467154 Si
O1 1.0 0.333333 0.666667 0.250000 Biso 8.154612 O
O2 1.0 0.000000 0.500000 0.000000 Biso 9.721068 O

loop_
_atom_site_aniso_label
_atom_site_aniso_U_11
_atom_site_aniso_U_22
_atom_site_aniso_U_33
_atom_site_aniso_U_12
_atom_site_aniso_U_13
_atom_site_aniso_U_23
Si 0.04577 0.04577 0.04019 0.02289 0.00000 0.00000
O1 0.13344 0.13344 0.04296 0.06672 0.00000 0.00000
O2 0.05586 0.14420 0.13998 0.02803 -0.04619 -0.02310
